data_2228529
loop_
_publ_author_name
'Huo, Shiyong'
'Li, Yueqing'
'Liang, Chaoyan'
'Liu, Jihong'
'Zhao, Weijie'

_publ_section_title
;
 2,3:4,5-Di-<i>O</i>-isopropylidenefructos-1-yl
 <i>p</i>-toluenesulfonate
;
_journal_coeditor_code RK2243
_journal_issue 12
_journal_name_full 'Acta Crystallographica Section E'
_journal_page_first o3097
_journal_paper_doi 10.1107/S1600536810044582
_journal_volume 66
_journal_year 2010
_chemical_formula_iupac 'C19 H26 O8 S'
_chemical_formula_moiety 'C19 H26 O8 S'
_chemical_formula_sum 'C19 H26 O8 S'
_chemical_formula_weight 414.47
_chemical_melting_point 357
_chemical_name_systematic
;
2,3:4,5-Di-<i>O</i>-isopropylidenefructos-1-yl <i>p</i>-toluenesulfonate
;
_space_group_IT_number 4
_symmetry_cell_setting monoclinic
_symmetry_space_group_name_Hall 'P 2yb'
_symmetry_space_group_name_H-M 'P 1 21 1'
_atom_sites_solution_hydrogens geom
_atom_sites_solution_primary direct
_atom_sites_solution_secondary difmap
_audit_creation_method SHELXL97
_cell_angle_alpha 90.00
_cell_angle_beta 106.831(4)
_cell_angle_gamma 90.00
_cell_formula_units_Z 4
_cell_length_a 13.870(5)
_cell_length_b 10.153(4)
_cell_length_c 15.715(6)
_cell_measurement_reflns_used 4356
_cell_measurement_temperature 273(2)
_cell_measurement_theta_max 23.0
_cell_measurement_theta_min 2.4
_cell_volume 2118.2(14)
_computing_cell_refinement '<i>SAINT-Plus</i> (Bruker, 2001)'
_computing_data_collection '<i>APEX2</i> (Bruker, 2005)'
_computing_data_reduction '<i>SAINT-Plus</i> (Bruker, 2001)'
_computing_molecular_graphics '<i>SHELXTL</i> (Sheldrick, 2008)'
_computing_publication_material '<i>SHELXTL</i> (Sheldrick, 2008)'
_computing_structure_refinement '<i>SHELXL97</i> (Sheldrick, 2008)'
_computing_structure_solution '<i>SHELXS97</i> (Sheldrick, 2008)'
_diffrn_ambient_temperature 273(2)
_diffrn_measured_fraction_theta_full 0.996
_diffrn_measured_fraction_theta_max 0.996
_diffrn_measurement_device_type 'Bruker SMART APEX CCD'
_diffrn_measurement_method '\f- and \w-scans'
_diffrn_radiation_monochromator graphite
_diffrn_radiation_source 'fine-focus sealed tube'
_diffrn_radiation_type MoK\a
_diffrn_radiation_wavelength 0.71073
_diffrn_reflns_av_R_equivalents 0.0184
_diffrn_reflns_av_sigmaI/netI 0.0332
_diffrn_reflns_limit_h_max 9
_diffrn_reflns_limit_h_min -16
_diffrn_reflns_limit_k_max 12
_diffrn_reflns_limit_k_min -12
_diffrn_reflns_limit_l_max 18
_diffrn_reflns_limit_l_min -18
_diffrn_reflns_number 10503
_diffrn_reflns_theta_full 25.00
_diffrn_reflns_theta_max 25.00
_diffrn_reflns_theta_min 2.32
_exptl_absorpt_coefficient_mu 0.194
_exptl_absorpt_correction_type none
_exptl_crystal_colour colourless
_exptl_crystal_density_diffrn 1.300
_exptl_crystal_density_method 'not measured'
_exptl_crystal_description block
_exptl_crystal_F_000 880
_exptl_crystal_size_max 0.43
_exptl_crystal_size_mid 0.36
_exptl_crystal_size_min 0.27
_refine_diff_density_max 0.148
_refine_diff_density_min -0.187
_refine_ls_abs_structure_details 'Flack (1983), 3010 Friedel pairs'
_refine_ls_abs_structure_Flack -0.02(5)
_refine_ls_extinction_coef 0.0092(7)
_refine_ls_extinction_expression Fc^*^=kFc[1+0.001xFc^2^\l^3^/sin(2\q)]^-1/4^
_refine_ls_extinction_method '<i>SHELXL97</i> (Sheldrick, 2008)'
_refine_ls_goodness_of_fit_ref 1.039
_refine_ls_hydrogen_treatment constr
_refine_ls_matrix_type full
_refine_ls_number_parameters 506
_refine_ls_number_reflns 6948
_refine_ls_number_restraints 13
_refine_ls_restrained_S_all 1.073
_refine_ls_R_factor_all 0.0427
_refine_ls_R_factor_gt 0.0342
_refine_ls_shift/su_max 0.001
_refine_ls_shift/su_mean 0.000
_refine_ls_structure_factor_coef Fsqd
_refine_ls_weighting_details 'calc w=1/[\s^2^(Fo^2^)+(0.0498P)^2^+0.0150P] where P=(Fo^2^+2Fc^2^)/3'
_refine_ls_weighting_scheme calc
_refine_ls_wR_factor_gt 0.0833
_refine_ls_wR_factor_ref 0.0884
_reflns_number_gt 6040
_reflns_number_total 6948
_reflns_threshold_expression I>2\s(I)
_cod_data_source_file rk2243.cif
_cod_data_source_block I
_cod_original_sg_symbol_H-M 'P 21'
_cod_database_code 2228529
_cod_database_fobs_code 2228529

loop_
_symmetry_equiv_pos_as_xyz
'x, y, z'
'-x, y+1/2, -z'

loop_
_atom_site_type_symbol
_atom_site_label
_atom_site_fract_x
_atom_site_fract_y
_atom_site_fract_z
_atom_site_U_iso_or_equiv
_atom_site_adp_type
_atom_site_calc_flag
_atom_site_refinement_flags
_atom_site_occupancy
_atom_site_disorder_assembly
_atom_site_disorder_group
S S1 0.24587(4) 0.18747(6) 0.02021(4) 0.05469(18) Uani d . 1 . .
O O3 0.19989(12) -0.26856(17) 0.18097(10) 0.0516(4) Uani d . 1 . .
O O2 0.15726(12) -0.22131(18) 0.03390(10) 0.0503(4) Uani d . 1 . .
O O6 0.22579(12) 0.04415(17) 0.05015(11) 0.0543(4) Uani d . 1 . .
O O5 0.50852(14) -0.3218(2) 0.16864(15) 0.0765(6) Uani d . 1 . .
C C1 0.25987(17) -0.1891(2) 0.06751(16) 0.0449(5) Uani d . 1 . .
O O4 0.45357(13) -0.1488(2) 0.23044(13) 0.0684(5) Uani d . 1 . .
C C2 0.27894(17) -0.1881(3) 0.16876(15) 0.0469(6) Uani d . 1 . .
H H2A 0.2720 -0.0982 0.1890 0.056 Uiso calc R 1 . .
C C13 0.36794(17) 0.2246(2) 0.08676(16) 0.0469(6) Uani d . 1 . .
C C12 0.2830(2) -0.0621(3) 0.02666(18) 0.0558(7) Uani d . 1 . .
H H12A 0.3545 -0.0430 0.0485 0.067 Uiso calc R 1 . .
H H12B 0.2652 -0.0710 -0.0375 0.067 Uiso calc R 1 . .
C C14 0.4482(2) 0.2255(3) 0.05212(18) 0.0602(7) Uani d . 1 . .
H H14A 0.4393 0.2034 -0.0071 0.072 Uiso calc R 1 . .
C C3 0.37782(19) -0.2460(3) 0.22273(17) 0.0554(6) Uani d . 1 . .
H H3A 0.3737 -0.2705 0.2819 0.066 Uiso calc R 1 . .
C C8 0.0499(2) -0.1399(3) 0.11720(18) 0.0591(7) Uani d . 1 . .
H H8A 0.0892 -0.0606 0.1290 0.089 Uiso calc R 1 . .
H H8B 0.0236 -0.1581 0.1662 0.089 Uiso calc R 1 . .
H H8C -0.0049 -0.1289 0.0639 0.089 Uiso calc R 1 . .
O O8 0.17471(14) 0.26665(19) 0.04647(15) 0.0734(6) Uani d . 1 . .
O O7 0.24594(14) 0.1835(2) -0.06986(12) 0.0739(5) Uani d . 1 . .
C C6 0.11497(18) -0.2526(3) 0.10546(15) 0.0482(6) Uani d . 1 . .
C C4 0.4142(2) -0.3638(3) 0.1795(2) 0.0619(7) Uani d . 1 . .
H H4A 0.4240 -0.4408 0.2186 0.074 Uiso calc R 1 . .
C C18 0.3815(2) 0.2560(3) 0.17503(18) 0.0604(7) Uani d . 1 . .
H H18A 0.3272 0.2549 0.1985 0.073 Uiso calc R 1 . .
C C16 0.5571(2) 0.2930(3) 0.1936(2) 0.0713(8) Uani d . 1 . .
C C17 0.4754(2) 0.2886(3) 0.2274(2) 0.0702(8) Uani d . 1 . .
H H17A 0.4847 0.3083 0.2870 0.084 Uiso calc R 1 . .
C C11 0.6036(3) -0.1244(4) 0.1876(3) 0.0982(12) Uani d . 1 . .
H H11A 0.5631 -0.0963 0.1300 0.147 Uiso calc R 1 . .
H H11B 0.6621 -0.1697 0.1818 0.147 Uiso calc R 1 . .
H H11C 0.6241 -0.0491 0.2254 0.147 Uiso calc R 1 . .
C C7 0.0593(2) -0.3813(3) 0.0869(2) 0.0660(7) Uani d . 1 . .
H H7B 0.1044 -0.4494 0.0799 0.099 Uiso calc R 1 . .
H H7C 0.0045 -0.3739 0.0334 0.099 Uiso calc R 1 . .
H H7D 0.0335 -0.4029 0.1356 0.099 Uiso calc R 1 . .
C C15 0.5421(2) 0.2597(3) 0.1066(2) 0.0726(8) Uani d . 1 . .
H H15A 0.5967 0.2601 0.0834 0.087 Uiso calc R 1 . .
C C9 0.5432(2) -0.2156(3) 0.2276(2) 0.0689(8) Uani d . 1 . .
C C10 0.6013(3) -0.2650(5) 0.3194(2) 0.1077(14) Uani d . 1 . .
H H10A 0.5595 -0.3235 0.3411 0.162 Uiso calc R 1 . .
H H10B 0.6208 -0.1915 0.3591 0.162 Uiso calc R 1 . .
H H10C 0.6605 -0.3111 0.3158 0.162 Uiso calc R 1 . .
C C19 0.6594(3) 0.3360(5) 0.2510(3) 0.1266(17) Uani d . 1 . .
H H19A 0.7068 0.3326 0.2170 0.190 Uiso calc R 1 . .
H H19B 0.6812 0.2782 0.3013 0.190 Uiso calc R 1 . .
H H19C 0.6553 0.4245 0.2712 0.190 Uiso calc R 1 . .
S S2 0.20695(5) 0.40282(6) 0.37302(5) 0.05712(18) Uani d U 1 . .
O O11 0.02664(12) 0.86733(17) 0.33953(11) 0.0502(4) Uani d . 1 . .
O O10 0.03125(11) 0.70729(17) 0.44201(10) 0.0522(4) Uani d . 1 . .
O O13 0.29576(12) 0.88143(16) 0.38639(11) 0.0529(4) Uani d . 1 . .
C C22 0.19864(19) 0.9338(2) 0.37952(16) 0.0453(6) Uani d . 1 . .
H H22A 0.1779 0.9944 0.3289 0.054 Uiso calc R 1 . .
O O9 0.17593(13) 0.80561(16) 0.53013(10) 0.0518(4) Uani d . 1 . .
O O14 0.15205(17) 0.53361(18) 0.38479(14) 0.0729(6) Uani d . 1 . .
O O16 0.24890(14) 0.34602(18) 0.45814(13) 0.0661(5) Uani d U 1 . .
C C32 0.1013(2) 0.3142(2) 0.31216(17) 0.0509(6) Uani d . 1 . .
C C24 0.1586(2) 0.9447(2) 0.52606(17) 0.0549(6) Uani d . 1 . .
H H24A 0.1823 0.9818 0.5854 0.066 Uiso calc R 1 . .
H H24B 0.0870 0.9619 0.5032 0.066 Uiso calc R 1 . .
O O12 0.31802(15) 1.0050(2) 0.50883(13) 0.0710(6) Uani d . 1 . .
C C28 0.3671(2) 0.9641(3) 0.4459(2) 0.0602(7) Uani d . 1 . .
C C31 0.1972(2) 0.6168(2) 0.46030(17) 0.0509(6) Uani d . 1 . .
H H31A 0.2656 0.6396 0.4617 0.061 Uiso calc R 1 . .
H H31B 0.1991 0.5717 0.5151 0.061 Uiso calc R 1 . .
C C25 -0.03423(18) 0.7689(3) 0.36376(16) 0.0541(6) Uani d . 1 . .
C C21 0.12717(17) 0.8185(2) 0.36592(15) 0.0407(5) Uani d . 1 . .
H H21A 0.1378 0.7603 0.3197 0.049 Uiso calc R 1 . .
C C20 0.13331(17) 0.7389(2) 0.45007(15) 0.0428(5) Uani d . 1 . .
C C34 -0.0497(2) 0.1991(3) 0.30565(18) 0.0626(7) Uani d . 1 . .
H H34A -0.0964 0.1699 0.3335 0.075 Uiso calc R 1 . .
C C23 0.2126(2) 1.0091(2) 0.46710(18) 0.0552(7) Uani d . 1 . .
H H23A 0.1900 1.1005 0.4549 0.066 Uiso calc R 1 . .
C C35 -0.0641(2) 0.1689(3) 0.21767(18) 0.0613(7) Uani d . 1 . .
C C27 -0.0711(2) 0.6678(4) 0.29181(19) 0.0744(8) Uani d . 1 . .
H H27A -0.0145 0.6272 0.2788 0.112 Uiso calc R 1 . .
H H27B -0.1128 0.7098 0.2393 0.112 Uiso calc R 1 . .
H H27C -0.1095 0.6020 0.3115 0.112 Uiso calc R 1 . .
C C36 0.0060(2) 0.2146(3) 0.17747(19) 0.0702(8) Uani d . 1 . .
H H36A -0.0027 0.1955 0.1178 0.084 Uiso calc R 1 . .
C C26 -0.1181(2) 0.8387(4) 0.3889(2) 0.0783(9) Uani d . 1 . .
H H26A -0.0899 0.9020 0.4348 0.117 Uiso calc R 1 . .
H H26B -0.1571 0.7756 0.4103 0.117 Uiso calc R 1 . .
H H26C -0.1606 0.8830 0.3378 0.117 Uiso calc R 1 . .
C C30 0.3934(3) 1.0791(3) 0.3967(3) 0.0906(11) Uani d . 1 . .
H H30A 0.3334 1.1276 0.3680 0.136 Uiso calc R 1 . .
H H30B 0.4237 1.0477 0.3529 0.136 Uiso calc R 1 . .
H H30C 0.4399 1.1355 0.4379 0.136 Uiso calc R 1 . .
C C37 0.0877(2) 0.2872(3) 0.22333(18) 0.0644(7) Uani d . 1 . .
H H37A 0.1336 0.3180 0.1950 0.077 Uiso calc R 1 . .
C C33 0.0311(2) 0.2706(3) 0.35331(18) 0.0583(7) Uani d . 1 . .
H H33A 0.0391 0.2901 0.4128 0.070 Uiso calc R 1 . .
C C29 0.4569(2) 0.8816(4) 0.4933(3) 0.0996(12) Uani d . 1 . .
H H29A 0.4352 0.8091 0.5225 0.149 Uiso calc R 1 . .
H H29B 0.5039 0.9346 0.5366 0.149 Uiso calc R 1 . .
H H29C 0.4888 0.8484 0.4510 0.149 Uiso calc R 1 . .
O O15 0.27212(17) 0.4276(3) 0.31983(16) 0.0931(7) Uani d . 1 . .
C C38 -0.1524(2) 0.0859(3) 0.1661(2) 0.0852(10) Uani d . 1 . .
H H38A -0.1498 0.0752 0.1061 0.128 Uiso calc R 1 . .
H H38B -0.2142 0.1288 0.1657 0.128 Uiso calc R 1 . .
H H38C -0.1493 0.0010 0.1938 0.128 Uiso calc R 1 . .
O O1 0.31903(13) -0.28041(18) 0.03724(11) 0.0568(5) Uani d . 1 . .
C C5 0.3453(2) -0.3965(3) 0.09017(19) 0.0605(7) Uani d . 1 . .
H H5A 0.3779 -0.4587 0.0607 0.073 Uiso calc R 1 . .
H H5B 0.2847 -0.4376 0.0968 0.073 Uiso calc R 1 . .

loop_
_atom_site_aniso_label
_atom_site_aniso_U_11
_atom_site_aniso_U_22
_atom_site_aniso_U_33
_atom_site_aniso_U_12
_atom_site_aniso_U_13
_atom_site_aniso_U_23
S1 0.0471(3) 0.0582(4) 0.0548(4) -0.0019(3) 0.0085(3) 0.0117(3)
O3 0.0432(9) 0.0706(11) 0.0399(9) 0.0006(8) 0.0103(7) 0.0064(8)
O2 0.0449(9) 0.0692(11) 0.0350(8) -0.0111(8) 0.0090(7) 0.0003(8)
O6 0.0482(10) 0.0558(10) 0.0632(11) -0.0051(8) 0.0230(9) 0.0019(9)
O5 0.0488(10) 0.0854(13) 0.0957(14) 0.0052(11) 0.0212(10) -0.0239(13)
C1 0.0411(13) 0.0530(13) 0.0404(13) -0.0054(11) 0.0116(11) -0.0050(11)
O4 0.0443(10) 0.0787(12) 0.0768(13) -0.0029(10) 0.0092(9) -0.0219(11)
C2 0.0422(13) 0.0572(14) 0.0406(13) -0.0010(11) 0.0110(11) -0.0050(11)
C13 0.0473(13) 0.0458(12) 0.0473(14) -0.0002(11) 0.0134(11) 0.0086(11)
C12 0.0537(15) 0.0609(16) 0.0583(16) -0.0078(13) 0.0250(13) -0.0027(13)
C14 0.0586(16) 0.0715(17) 0.0536(15) -0.0091(14) 0.0213(13) -0.0044(13)
C3 0.0441(14) 0.0722(17) 0.0483(14) 0.0015(13) 0.0110(12) -0.0030(13)
C8 0.0523(15) 0.0699(17) 0.0530(16) 0.0053(13) 0.0119(13) 0.0028(13)
O8 0.0530(11) 0.0685(12) 0.0960(15) 0.0122(10) 0.0171(11) 0.0076(11)
O7 0.0712(12) 0.0898(14) 0.0535(11) -0.0101(12) 0.0065(9) 0.0123(11)
C6 0.0455(13) 0.0599(14) 0.0380(13) -0.0044(11) 0.0101(11) 0.0040(11)
C4 0.0549(16) 0.0600(16) 0.0679(19) 0.0063(13) 0.0130(14) 0.0035(14)
C18 0.0576(16) 0.0723(18) 0.0554(16) 0.0026(14) 0.0227(14) 0.0001(14)
C16 0.0549(17) 0.0755(19) 0.076(2) -0.0036(15) 0.0064(15) -0.0147(17)
C17 0.0691(19) 0.083(2) 0.0536(17) 0.0049(17) 0.0095(15) -0.0107(16)
C11 0.067(2) 0.118(3) 0.112(3) -0.018(2) 0.030(2) -0.021(2)
C7 0.0628(17) 0.0686(16) 0.0664(18) -0.0136(14) 0.0186(15) 0.0019(15)
C15 0.0513(16) 0.089(2) 0.082(2) -0.0105(15) 0.0273(16) -0.0107(18)
C9 0.0438(15) 0.088(2) 0.071(2) 0.0067(15) 0.0112(14) -0.0128(17)
C10 0.0609(19) 0.164(4) 0.086(3) 0.014(2) 0.0016(18) 0.005(3)
C19 0.060(2) 0.160(4) 0.139(4) -0.012(3) -0.004(2) -0.052(3)
S2 0.0620(4) 0.0451(3) 0.0663(4) 0.0042(3) 0.0219(3) -0.0012(3)
O11 0.0450(9) 0.0576(10) 0.0464(10) 0.0058(8) 0.0108(8) 0.0128(8)
O10 0.0472(9) 0.0647(11) 0.0468(9) -0.0001(8) 0.0168(8) 0.0141(8)
O13 0.0489(10) 0.0476(9) 0.0644(11) -0.0047(8) 0.0197(9) -0.0083(8)
C22 0.0530(15) 0.0384(13) 0.0446(14) 0.0023(11) 0.0144(12) 0.0041(10)
O9 0.0688(11) 0.0470(9) 0.0364(9) 0.0030(8) 0.0099(8) -0.0003(7)
O14 0.0850(14) 0.0445(10) 0.0727(13) 0.0137(10) -0.0032(11) -0.0102(9)
O16 0.0684(9) 0.0575(8) 0.0679(9) 0.0060(7) 0.0124(7) 0.0032(7)
C32 0.0615(16) 0.0379(12) 0.0535(16) 0.0074(11) 0.0168(13) -0.0010(11)
C24 0.0666(17) 0.0492(14) 0.0492(15) 0.0100(13) 0.0173(13) -0.0109(12)
O12 0.0608(12) 0.0828(13) 0.0628(13) -0.0097(11) 0.0076(10) -0.0204(11)
C28 0.0566(17) 0.0554(15) 0.0662(18) -0.0076(13) 0.0143(15) -0.0122(14)
C31 0.0577(15) 0.0418(12) 0.0502(15) 0.0016(11) 0.0110(13) 0.0013(11)
C25 0.0476(14) 0.0702(17) 0.0444(14) -0.0033(13) 0.0134(12) 0.0087(13)
C21 0.0453(13) 0.0428(12) 0.0353(13) 0.0031(10) 0.0138(11) 0.0004(10)
C20 0.0506(13) 0.0408(11) 0.0386(13) 0.0001(10) 0.0154(11) 0.0017(10)
C34 0.0614(16) 0.0693(17) 0.0581(17) -0.0007(15) 0.0191(14) 0.0040(15)
C23 0.0682(18) 0.0345(12) 0.0623(18) 0.0064(12) 0.0182(15) -0.0082(12)
C35 0.0672(17) 0.0543(14) 0.0536(17) 0.0073(14) 0.0038(14) 0.0042(14)
C27 0.0708(18) 0.095(2) 0.0569(17) -0.0270(18) 0.0178(14) -0.0003(17)
C36 0.090(2) 0.0724(19) 0.0467(16) 0.0062(17) 0.0179(15) -0.0027(14)
C26 0.0535(17) 0.115(3) 0.0705(19) 0.0194(17) 0.0243(15) 0.0182(18)
C30 0.093(3) 0.069(2) 0.115(3) -0.0268(19) 0.040(2) -0.009(2)
C37 0.083(2) 0.0616(16) 0.0538(17) 0.0050(16) 0.0291(16) 0.0006(14)
C33 0.0658(17) 0.0652(17) 0.0467(14) 0.0042(14) 0.0208(14) -0.0026(13)
C29 0.060(2) 0.118(3) 0.109(3) 0.014(2) 0.0061(19) 0.005(2)
O15 0.0874(16) 0.1010(17) 0.1040(17) -0.0210(14) 0.0486(14) -0.0096(14)
C38 0.076(2) 0.081(2) 0.081(2) -0.0033(18) -0.0042(18) -0.0040(18)
O1 0.0623(11) 0.0611(11) 0.0511(10) 0.0026(9) 0.0232(9) -0.0106(9)
C5 0.0624(18) 0.0503(15) 0.0724(19) 0.0027(13) 0.0254(16) -0.0076(14)

loop_
_atom_type_symbol
_atom_type_description
_atom_type_scat_dispersion_real
_atom_type_scat_dispersion_imag
_atom_type_scat_source
C C 0.0033 0.0016 'International Tables Vol C Tables 4.2.6.8 and 6.1.1.4'
H H 0.0000 0.0000 'International Tables Vol C Tables 4.2.6.8 and 6.1.1.4'
O O 0.0106 0.0060 'International Tables Vol C Tables 4.2.6.8 and 6.1.1.4'
S S 0.1246 0.1234 'International Tables Vol C Tables 4.2.6.8 and 6.1.1.4'

loop_
_geom_angle_atom_site_label_1
_geom_angle_atom_site_label_2
_geom_angle_atom_site_label_3
_geom_angle_site_symmetry_1
_geom_angle_site_symmetry_3
_geom_angle
_geom_angle_publ_flag
O7 S1 O8 . . 120.45(13) ?
O7 S1 O6 . . 108.85(12) ?
O8 S1 O6 . . 103.72(11) ?
O7 S1 C13 . . 108.79(12) ?
O8 S1 C13 . . 109.66(12) ?
O6 S1 C13 . . 104.10(10) ?
C6 O3 C2 . . 107.86(17) ?
C1 O2 C6 . . 110.70(17) ?
C12 O6 S1 . . 116.95(14) ?
C9 O5 C4 . . 107.4(2) ?
O2 C1 O1 . . 110.23(19) ?
O2 C1 C12 . . 110.8(2) ?
O1 C1 C12 . . 101.59(17) ?
O2 C1 C2 . . 104.05(17) ?
O1 C1 C2 . . 114.3(2) ?
C12 C1 C2 . . 116.0(2) ?
C3 O4 C9 . . 107.3(2) ?
O3 C2 C3 . . 108.1(2) ?
O3 C2 C1 . . 103.14(18) ?
C3 C2 C1 . . 115.84(19) ?
O3 C2 H2A . . 109.8 ?
C3 C2 H2A . . 109.8 ?
C1 C2 H2A . . 109.8 ?
C14 C13 C18 . . 120.4(2) ?
C14 C13 S1 . . 121.2(2) ?
C18 C13 S1 . . 118.40(19) ?
O6 C12 C1 . . 109.05(18) ?
O6 C12 H12A . . 109.9 ?
C1 C12 H12A . . 109.9 ?
O6 C12 H12B . . 109.9 ?
C1 C12 H12B . . 109.9 ?
H12A C12 H12B . . 108.3 ?
C13 C14 C15 . . 118.9(3) ?
C13 C14 H14A . . 120.5 ?
C15 C14 H14A . . 120.5 ?
O4 C3 C2 . . 107.9(2) ?
O4 C3 C4 . . 104.43(19) ?
C2 C3 C4 . . 114.7(2) ?
O4 C3 H3A . . 109.9 ?
C2 C3 H3A . . 109.9 ?
C4 C3 H3A . . 109.9 ?
C6 C8 H8A . . 109.5 ?
C6 C8 H8B . . 109.5 ?
H8A C8 H8B . . 109.5 ?
C6 C8 H8C . . 109.5 ?
H8A C8 H8C . . 109.5 ?
H8B C8 H8C . . 109.5 ?
O3 C6 O2 . . 104.48(17) ?
O3 C6 C8 . . 111.6(2) ?
O2 C6 C8 . . 108.8(2) ?
O3 C6 C7 . . 108.6(2) ?
O2 C6 C7 . . 110.0(2) ?
C8 C6 C7 . . 113.1(2) ?
O5 C4 C5 . . 108.3(2) ?
O5 C4 C3 . . 104.5(2) ?
C5 C4 C3 . . 112.8(2) ?
O5 C4 H4A . . 110.3 ?
C5 C4 H4A . . 110.3 ?
C3 C4 H4A . . 110.3 ?
C17 C18 C13 . . 119.3(2) ?
C17 C18 H18A . . 120.3 ?
C13 C18 H18A . . 120.3 ?
C15 C16 C17 . . 118.2(3) ?
C15 C16 C19 . . 121.0(3) ?
C17 C16 C19 . . 120.8(3) ?
C18 C17 C16 . . 121.4(3) ?
C18 C17 H17A . . 119.3 ?
C16 C17 H17A . . 119.3 ?
C9 C11 H11A . . 109.5 ?
C9 C11 H11B . . 109.5 ?
H11A C11 H11B . . 109.5 ?
C9 C11 H11C . . 109.5 ?
H11A C11 H11C . . 109.5 ?
H11B C11 H11C . . 109.5 ?
C6 C7 H7B . . 109.5 ?
C6 C7 H7C . . 109.5 ?
H7B C7 H7C . . 109.5 ?
C6 C7 H7D . . 109.5 ?
H7B C7 H7D . . 109.5 ?
H7C C7 H7D . . 109.5 ?
C16 C15 C14 . . 121.7(3) ?
C16 C15 H15A . . 119.1 ?
C14 C15 H15A . . 119.1 ?
O5 C9 O4 . . 104.4(2) ?
O5 C9 C11 . . 108.8(3) ?
O4 C9 C11 . . 108.5(3) ?
O5 C9 C10 . . 110.9(3) ?
O4 C9 C10 . . 110.8(3) ?
C11 C9 C10 . . 113.2(3) ?
C9 C10 H10A . . 109.5 ?
C9 C10 H10B . . 109.5 ?
H10A C10 H10B . . 109.5 ?
C9 C10 H10C . . 109.5 ?
H10A C10 H10C . . 109.5 ?
H10B C10 H10C . . 109.5 ?
C16 C19 H19A . . 109.5 ?
C16 C19 H19B . . 109.5 ?
H19A C19 H19B . . 109.5 ?
C16 C19 H19C . . 109.5 ?
H19A C19 H19C . . 109.5 ?
H19B C19 H19C . . 109.5 ?
O16 S2 O15 . . 118.05(14) ?
O16 S2 O14 . . 108.29(12) ?
O15 S2 O14 . . 109.45(15) ?
O16 S2 C32 . . 110.89(12) ?
O15 S2 C32 . . 110.16(14) ?
O14 S2 C32 . . 98.14(11) ?
C21 O11 C25 . . 106.47(17) ?
C20 O10 C25 . . 110.05(16) ?
C28 O13 C22 . . 106.98(18) ?
O13 C22 C21 . . 106.82(17) ?
O13 C22 C23 . . 104.3(2) ?
C21 C22 C23 . . 114.8(2) ?
O13 C22 H22A . . 110.2 ?
C21 C22 H22A . . 110.2 ?
C23 C22 H22A . . 110.2 ?
C20 O9 C24 . . 114.55(18) ?
C31 O14 S2 . . 118.85(17) ?
C37 C32 C33 . . 120.0(3) ?
C37 C32 S2 . . 120.1(2) ?
C33 C32 S2 . . 119.9(2) ?
O9 C24 C23 . . 110.54(19) ?
O9 C24 H24A . . 109.5 ?
C23 C24 H24A . . 109.5 ?
O9 C24 H24B . . 109.5 ?
C23 C24 H24B . . 109.5 ?
H24A C24 H24B . . 108.1 ?
C23 O12 C28 . . 109.0(2) ?
O12 C28 O13 . . 104.4(2) ?
O12 C28 C30 . . 111.6(2) ?
O13 C28 C30 . . 110.3(3) ?
O12 C28 C29 . . 108.3(3) ?
O13 C28 C29 . . 108.4(2) ?
C30 C28 C29 . . 113.4(3) ?
O14 C31 C20 . . 106.99(19) ?
O14 C31 H31A . . 110.3 ?
C20 C31 H31A . . 110.3 ?
O14 C31 H31B . . 110.3 ?
C20 C31 H31B . . 110.3 ?
H31A C31 H31B . . 108.6 ?
O11 C25 O10 . . 104.82(18) ?
O11 C25 C27 . . 112.1(2) ?
O10 C25 C27 . . 109.8(2) ?
O11 C25 C26 . . 107.5(2) ?
O10 C25 C26 . . 108.8(2) ?
C27 C25 C26 . . 113.4(2) ?
O11 C21 C22 . . 108.62(18) ?
O11 C21 C20 . . 103.90(17) ?
C22 C21 C20 . . 114.7(2) ?
O11 C21 H21A . . 109.8 ?
C22 C21 H21A . . 109.8 ?
C20 C21 H21A . . 109.8 ?
O9 C20 O10 . . 109.87(17) ?
O9 C20 C31 . . 102.71(18) ?
O10 C20 C31 . . 111.34(19) ?
O9 C20 C21 . . 115.11(19) ?
O10 C20 C21 . . 103.74(18) ?
C31 C20 C21 . . 114.26(18) ?
C33 C34 C35 . . 121.9(3) ?
C33 C34 H34A . . 119.0 ?
C35 C34 H34A . . 119.0 ?
O12 C23 C24 . . 109.5(2) ?
O12 C23 C22 . . 104.2(2) ?
C24 C23 C22 . . 112.4(2) ?
O12 C23 H23A . . 110.2 ?
C24 C23 H23A . . 110.2 ?
C22 C23 H23A . . 110.2 ?
C34 C35 C36 . . 117.9(3) ?
C34 C35 C38 . . 121.5(3) ?
C36 C35 C38 . . 120.6(3) ?
C25 C27 H27A . . 109.5 ?
C25 C27 H27B . . 109.5 ?
H27A C27 H27B . . 109.5 ?
C25 C27 H27C . . 109.5 ?
H27A C27 H27C . . 109.5 ?
H27B C27 H27C . . 109.5 ?
C37 C36 C35 . . 121.6(3) ?
C37 C36 H36A . . 119.2 ?
C35 C36 H36A . . 119.2 ?
C25 C26 H26A . . 109.5 ?
C25 C26 H26B . . 109.5 ?
H26A C26 H26B . . 109.5 ?
C25 C26 H26C . . 109.5 ?
H26A C26 H26C . . 109.5 ?
H26B C26 H26C . . 109.5 ?
C28 C30 H30A . . 109.5 ?
C28 C30 H30B . . 109.5 ?
H30A C30 H30B . . 109.5 ?
C28 C30 H30C . . 109.5 ?
H30A C30 H30C . . 109.5 ?
H30B C30 H30C . . 109.5 ?
C36 C37 C32 . . 119.2(3) ?
C36 C37 H37A . . 120.4 ?
C32 C37 H37A . . 120.4 ?
C34 C33 C32 . . 119.3(2) ?
C34 C33 H33A . . 120.3 ?
C32 C33 H33A . . 120.3 ?
C28 C29 H29A . . 109.5 ?
C28 C29 H29B . . 109.5 ?
H29A C29 H29B . . 109.5 ?
C28 C29 H29C . . 109.5 ?
H29A C29 H29C . . 109.5 ?
H29B C29 H29C . . 109.5 ?
C35 C38 H38A . . 109.5 ?
C35 C38 H38B . . 109.5 ?
H38A C38 H38B . . 109.5 ?
C35 C38 H38C . . 109.5 ?
H38A C38 H38C . . 109.5 ?
H38B C38 H38C . . 109.5 ?
C1 O1 C5 . . 114.93(18) ?
O1 C5 C4 . . 110.5(2) ?
O1 C5 H5A . . 109.5 ?
C4 C5 H5A . . 109.5 ?
O1 C5 H5B . . 109.5 ?
C4 C5 H5B . . 109.5 ?
H5A C5 H5B . . 108.1 ?

loop_
_geom_bond_atom_site_label_1
_geom_bond_atom_site_label_2
_geom_bond_site_symmetry_2
_geom_bond_distance
_geom_bond_publ_flag
S1 O7 . 1.416(2) ?
S1 O8 . 1.424(2) ?
S1 O6 . 1.5786(19) ?
S1 C13 . 1.754(3) ?
O3 C6 . 1.419(3) ?
O3 C2 . 1.424(3) ?
O2 C1 . 1.406(3) ?
O2 C6 . 1.446(3) ?
O6 C12 . 1.449(3) ?
O5 C9 . 1.413(4) ?
O5 C4 . 1.432(3) ?
C1 O1 . 1.409(3) ?
C1 C12 . 1.516(4) ?
C1 C2 . 1.536(3) ?
O4 C3 . 1.420(3) ?
O4 C9 . 1.428(3) ?
C2 C3 . 1.508(3) ?
C2 H2A . 0.9800 ?
C13 C14 . 1.373(3) ?
C13 C18 . 1.382(4) ?
C12 H12A . 0.9700 ?
C12 H12B . 0.9700 ?
C14 C15 . 1.381(4) ?
C14 H14A . 0.9300 ?
C3 C4 . 1.532(4) ?
C3 H3A . 0.9800 ?
C8 C6 . 1.502(4) ?
C8 H8A . 0.9600 ?
C8 H8B . 0.9600 ?
C8 H8C . 0.9600 ?
C6 C7 . 1.503(4) ?
C4 C5 . 1.490(4) ?
C4 H4A . 0.9800 ?
C18 C17 . 1.364(4) ?
C18 H18A . 0.9300 ?
C16 C15 . 1.365(4) ?
C16 C17 . 1.384(4) ?
C16 C19 . 1.509(4) ?
C17 H17A . 0.9300 ?
C11 C9 . 1.502(5) ?
C11 H11A . 0.9600 ?
C11 H11B . 0.9600 ?
C11 H11C . 0.9600 ?
C7 H7B . 0.9600 ?
C7 H7C . 0.9600 ?
C7 H7D . 0.9600 ?
C15 H15A . 0.9300 ?
C9 C10 . 1.519(5) ?
C10 H10A . 0.9600 ?
C10 H10B . 0.9600 ?
C10 H10C . 0.9600 ?
C19 H19A . 0.9600 ?
C19 H19B . 0.9600 ?
C19 H19C . 0.9600 ?
S2 O16 . 1.418(2) ?
S2 O15 . 1.420(2) ?
S2 O14 . 1.568(2) ?
S2 C32 . 1.749(3) ?
O11 C21 . 1.424(3) ?
O11 C25 . 1.429(3) ?
O10 C20 . 1.421(3) ?
O10 C25 . 1.443(3) ?
O13 C28 . 1.422(3) ?
O13 C22 . 1.423(3) ?
C22 C21 . 1.509(3) ?
C22 C23 . 1.537(4) ?
C22 H22A . 0.9800 ?
O9 C20 . 1.400(3) ?
O9 C24 . 1.431(3) ?
O14 C31 . 1.444(3) ?
C32 C37 . 1.381(4) ?
C32 C33 . 1.388(3) ?
C24 C23 . 1.499(4) ?
C24 H24A . 0.9700 ?
C24 H24B . 0.9700 ?
O12 C23 . 1.420(3) ?
O12 C28 . 1.416(3) ?
C28 C30 . 1.502(4) ?
C28 C29 . 1.508(4) ?
C31 C20 . 1.505(3) ?
C31 H31A . 0.9700 ?
C31 H31B . 0.9700 ?
C25 C27 . 1.503(4) ?
C25 C26 . 1.510(4) ?
C21 C20 . 1.531(3) ?
C21 H21A . 0.9800 ?
C34 C33 . 1.363(4) ?
C34 C35 . 1.373(4) ?
C34 H34A . 0.9300 ?
C23 H23A . 0.9800 ?
C35 C36 . 1.384(4) ?
C35 C38 . 1.514(4) ?
C27 H27A . 0.9600 ?
C27 H27B . 0.9600 ?
C27 H27C . 0.9600 ?
C36 C37 . 1.370(4) ?
C36 H36A . 0.9300 ?
C26 H26A . 0.9600 ?
C26 H26B . 0.9600 ?
C26 H26C . 0.9600 ?
C30 H30A . 0.9600 ?
C30 H30B . 0.9600 ?
C30 H30C . 0.9600 ?
C37 H37A . 0.9300 ?
C33 H33A . 0.9300 ?
C29 H29A . 0.9600 ?
C29 H29B . 0.9600 ?
C29 H29C . 0.9600 ?
C38 H38A . 0.9600 ?
C38 H38B . 0.9600 ?
C38 H38C . 0.9600 ?
O1 C5 . 1.428(3) ?
C5 H5A . 0.9700 ?
C5 H5B . 0.9700 ?

loop_
_geom_hbond_atom_site_label_D
_geom_hbond_atom_site_label_H
_geom_hbond_atom_site_label_A
_geom_hbond_site_symmetry_A
_geom_hbond_distance_DH
_geom_hbond_distance_HA
_geom_hbond_distance_DA
_geom_hbond_angle_DHA
C3 H3A O13 1_545 0.98 2.70 3.358(3) 125
C4 H4A C17 1_545 0.98 2.83 3.657(5) 142
C21 H21A O3 1_565 0.98 2.58 3.456(3) 149
C23 H23A O16 1_565 0.98 2.62 3.466(3) 145
C23 H23A C33 1_565 0.98 2.89 3.738(4) 145
C37 H37A O8 1_555 0.93 2.61 3.341(4) 136
